data_1571618
loop_
_publ_author_name
'Yang, Jingting'
'Xu, Xin'
'Lin, Zhenyang'
'Xie, Zuowei'

_publ_section_title
;
 Metallaaromaticity involving a d<sup>0</sup> early transition metal
 centre: synthesis, structure, and aromaticity of tantallapyridinazirine
 complexes.
;
_journal_issue 21
_journal_name_full 'Chemical science'
_journal_page_first 7943
_journal_page_last 7948
_journal_paper_doi 10.1039/d4sc02629b
_journal_volume 15
_journal_year 2024
_chemical_formula_sum 'C34 H51 B10 N2 Si Ta'
_chemical_formula_weight 804.91
_space_group_crystal_system monoclinic
_space_group_IT_number 14
_space_group_name_Hall '-P 2yn'
_space_group_name_H-M_alt 'P 1 21/n 1'
_atom_sites_solution_hydrogens geom
_audit_creation_method SHELXL-2018/3
_audit_update_record
;
2023-08-14 deposited with the CCDC.	2024-05-07 downloaded from the CCDC.
;
_cell_angle_alpha 90
_cell_angle_beta 91.6860(10)
_cell_angle_gamma 90
_cell_formula_units_Z 4
_cell_length_a 11.5404(5)
_cell_length_b 16.0849(6)
_cell_length_c 20.2795(8)
_cell_measurement_reflns_used 525
_cell_measurement_temperature 296(2)
_cell_measurement_theta_max 15
_cell_measurement_theta_min 15
_cell_volume 3762.8(3)
_computing_cell_refinement 'BRUKER D8VENTURE DIFFRACTOMETER'
_computing_data_collection 'BRUKER D8VENTURE DIFFRACTOMETER'
_computing_data_reduction 'BRUKER D8VENTURE DIFFRACTOMETER'
_computing_molecular_graphics 'BRUKER SHELXTL'
_computing_publication_material 'BRUKER SHELXTL'
_computing_structure_refinement 'SHELXL-2018/3 (Sheldrick, 2018)'
_computing_structure_solution 'SHELXT 2014/5 (Sheldrick, 2014)'
_diffrn_ambient_temperature 296(2)
_diffrn_measured_fraction_theta_full 0.999
_diffrn_measured_fraction_theta_max 0.999
_diffrn_measurement_device_type 'BRUKER D8VENTURE DIFFRACTOMETER'
_diffrn_measurement_method 'PHI & OMEGA SCAN'
_diffrn_radiation_type MoK\a
_diffrn_radiation_wavelength 0.71073
_diffrn_reflns_av_R_equivalents 0.0702
_diffrn_reflns_av_unetI/netI 0.0273
_diffrn_reflns_Laue_measured_fraction_full 0.999
_diffrn_reflns_Laue_measured_fraction_max 0.999
_diffrn_reflns_limit_h_max 13
_diffrn_reflns_limit_h_min -13
_diffrn_reflns_limit_k_max 19
_diffrn_reflns_limit_k_min -19
_diffrn_reflns_limit_l_max 24
_diffrn_reflns_limit_l_min -24
_diffrn_reflns_number 121927
_diffrn_reflns_point_group_measured_fraction_full 0.999
_diffrn_reflns_point_group_measured_fraction_max 0.999
_diffrn_reflns_theta_full 25.242
_diffrn_reflns_theta_max 25.250
_diffrn_reflns_theta_min 2.375
_exptl_absorpt_coefficient_mu 2.981
_exptl_absorpt_correction_T_max 0.7456
_exptl_absorpt_correction_T_min 0.6032
_exptl_absorpt_correction_type multi-scan
_exptl_crystal_colour black
_exptl_crystal_density_diffrn 1.421
_exptl_crystal_description block
_exptl_crystal_F_000 1624
_exptl_crystal_size_max 0.300
_exptl_crystal_size_mid 0.200
_exptl_crystal_size_min 0.200
_refine_diff_density_max 0.714
_refine_diff_density_min -0.533
_refine_diff_density_rms 0.088
_refine_ls_extinction_method none
_refine_ls_goodness_of_fit_ref 1.030
_refine_ls_hydrogen_treatment constr
_refine_ls_matrix_type full
_refine_ls_number_parameters 433
_refine_ls_number_reflns 6809
_refine_ls_number_restraints 0
_refine_ls_restrained_S_all 1.030
_refine_ls_R_factor_all 0.0451
_refine_ls_R_factor_gt 0.0289
_refine_ls_shift/su_max 0.002
_refine_ls_shift/su_mean 0.000
_refine_ls_structure_factor_coef Fsqd
_refine_ls_weighting_details 'w=1/[\s^2^(Fo^2^)+(0.0321P)^2^+6.4919P] where P=(Fo^2^+2Fc^2^)/3'
_refine_ls_weighting_scheme calc
_refine_ls_wR_factor_gt 0.0614
_refine_ls_wR_factor_ref 0.0682
_reflns_Friedel_coverage 0.000
_reflns_number_gt 5376
_reflns_number_total 6809
_reflns_threshold_expression 'I > 2\s(I)'
_cod_data_source_file d4sc02629b2.cif
_cod_data_source_block 5
_cod_depositor_comments 'Adding full bibliography for 1571618--1571620.cif.'
_cod_original_sg_symbol_H-M 'P 21/n'
_cod_database_code 1571618
_shelx_shelxl_version_number 2018/3
_shelx_space_group_comment
;
The symmetry employed for this shelxl refinement is uniquely defined
by the following loop, which should always be used as a source of
symmetry information in preference to the above space-group names.
They are only intended as comments.
;
_shelx_estimated_absorpt_t_min 0.468
_shelx_estimated_absorpt_t_max 0.587

loop_
_space_group_symop_operation_xyz
'x, y, z'
'-x+1/2, y+1/2, -z+1/2'
'-x, -y, -z'
'x-1/2, -y-1/2, z-1/2'

loop_
_atom_site_label
_atom_site_type_symbol
_atom_site_fract_x
_atom_site_fract_y
_atom_site_fract_z
_atom_site_U_iso_or_equiv
_atom_site_adp_type
_atom_site_occupancy
_atom_site_site_symmetry_order
_atom_site_calc_flag
_atom_site_refinement_flags_posn
_atom_site_refinement_flags_adp
_atom_site_refinement_flags_occupancy
_atom_site_disorder_assembly
_atom_site_disorder_group
Ta1 Ta 0.42506(2) 0.37592(2) 0.27299(2) 0.02427(6) Uani 1 1 d . . . . .
Si1 Si 0.38727(12) 0.19899(8) 0.07346(6) 0.0365(3) Uani 1 1 d . . . . .
N1 N 0.3859(3) 0.39093(19) 0.17739(15) 0.0280(8) Uani 1 1 d . . . . .
N2 N 0.4145(3) 0.2545(2) 0.31140(15) 0.0264(7) Uani 1 1 d . . . . .
C1 C 0.6812(4) 0.4749(2) 0.3191(2) 0.0333(10) Uani 1 1 d . . . . .
C2 C 0.6167(4) 0.3954(2) 0.2736(2) 0.0303(10) Uani 1 1 d . . . . .
C3 C 0.4128(3) 0.3096(2) 0.18786(18) 0.0249(8) Uani 1 1 d . . . . .
C11 C 0.5950(4) 0.5316(3) 0.3564(2) 0.0382(11) Uani 1 1 d . . . . .
C12 C 0.6222(5) 0.5318(3) 0.4315(2) 0.0591(15) Uani 1 1 d . . . . .
H12A H 0.699691 0.551690 0.439791 0.089 Uiso 1 1 calc R U . . .
H12B H 0.568353 0.567406 0.453055 0.089 Uiso 1 1 calc R U . . .
H12C H 0.615468 0.476248 0.448385 0.089 Uiso 1 1 calc R U . . .
C13 C 0.6035(5) 0.6221(3) 0.3329(3) 0.0571(14) Uani 1 1 d . . . . .
H13A H 0.681010 0.642128 0.340884 0.086 Uiso 1 1 calc R U . . .
H13B H 0.584522 0.624923 0.286569 0.086 Uiso 1 1 calc R U . . .
H13C H 0.550224 0.655879 0.356651 0.086 Uiso 1 1 calc R U . . .
C14 C 0.4726(4) 0.5001(3) 0.3438(2) 0.0336(10) Uani 1 1 d . . . . .
C15 C 0.3968(4) 0.5238(3) 0.2903(2) 0.0371(10) Uani 1 1 d . . . . .
H15A H 0.412445 0.567524 0.258131 0.045 Uiso 1 1 calc R U . . .
C16 C 0.2908(4) 0.4825(3) 0.2965(2) 0.0461(12) Uani 1 1 d . . . . .
H16A H 0.219457 0.494549 0.270894 0.055 Uiso 1 1 calc R U . . .
C17 C 0.2989(4) 0.4324(3) 0.3535(2) 0.0434(12) Uani 1 1 d . . . . .
H17A H 0.234427 0.402997 0.373503 0.052 Uiso 1 1 calc R U . . .
C18 C 0.4104(4) 0.4429(3) 0.3823(2) 0.0372(10) Uani 1 1 d . . . . .
H18A H 0.437621 0.419019 0.424392 0.045 Uiso 1 1 calc R U . . .
C19 C 0.3136(4) 0.4291(3) 0.1269(2) 0.0338(10) Uani 1 1 d . . . . .
C20 C 0.3606(4) 0.4893(3) 0.0860(2) 0.0403(11) Uani 1 1 d . . . . .
C21 C 0.2876(6) 0.5231(3) 0.0367(2) 0.0575(15) Uani 1 1 d . . . . .
H21A H 0.316320 0.563401 0.008650 0.069 Uiso 1 1 calc R U . . .
C22 C 0.1751(6) 0.4980(4) 0.0289(3) 0.0678(18) Uani 1 1 d . . . . .
H22A H 0.128859 0.520498 -0.004947 0.081 Uiso 1 1 calc R U . . .
C23 C 0.1295(5) 0.4401(3) 0.0702(3) 0.0559(15) Uani 1 1 d . . . . .
H23A H 0.052099 0.424755 0.064983 0.067 Uiso 1 1 calc R U . . .
C24 C 0.1982(4) 0.4040(3) 0.1200(2) 0.0405(11) Uani 1 1 d . . . . .
C25 C 0.4832(5) 0.5178(3) 0.0938(3) 0.0588(15) Uani 1 1 d . . . . .
H25A H 0.498454 0.559250 0.061121 0.088 Uiso 1 1 calc R U . . .
H25B H 0.495725 0.541095 0.137010 0.088 Uiso 1 1 calc R U . . .
H25C H 0.534314 0.471405 0.088274 0.088 Uiso 1 1 calc R U . . .
C26 C 0.1448(4) 0.3421(3) 0.1651(3) 0.0530(13) Uani 1 1 d . . . . .
H26A H 0.202382 0.322811 0.196648 0.080 Uiso 1 1 calc R U . . .
H26B H 0.082498 0.367903 0.187825 0.080 Uiso 1 1 calc R U . . .
H26C H 0.115416 0.295905 0.139754 0.080 Uiso 1 1 calc R U . . .
C27 C 0.3774(4) 0.2438(3) 0.3793(2) 0.0353(10) Uani 1 1 d . . . . .
C28 C 0.2600(5) 0.2437(3) 0.3906(2) 0.0481(13) Uani 1 1 d . . . . .
C29 C 0.2246(7) 0.2440(4) 0.4562(3) 0.076(2) Uani 1 1 d . . . . .
H29A H 0.145978 0.246641 0.464777 0.091 Uiso 1 1 calc R U . . .
C35 C 0.4977(6) 0.1190(4) 0.0555(3) 0.077(2) Uani 1 1 d . . . . .
H35A H 0.489729 0.072995 0.085155 0.116 Uiso 1 1 calc R U . . .
H35B H 0.486762 0.100102 0.010871 0.116 Uiso 1 1 calc R U . . .
H35C H 0.573727 0.142634 0.061223 0.116 Uiso 1 1 calc R U . . .
C36 C 0.2415(5) 0.1506(4) 0.0610(3) 0.0697(18) Uani 1 1 d . . . . .
H36A H 0.234078 0.104658 0.090761 0.105 Uiso 1 1 calc R U . . .
H36B H 0.182657 0.191106 0.069434 0.105 Uiso 1 1 calc R U . . .
H36C H 0.232761 0.131206 0.016363 0.105 Uiso 1 1 calc R U . . .
C37 C 0.4027(5) 0.2878(3) 0.0163(2) 0.0514(13) Uani 1 1 d . . . . .
H37A H 0.345489 0.329211 0.025541 0.077 Uiso 1 1 calc R U . . .
H37B H 0.478707 0.311380 0.021973 0.077 Uiso 1 1 calc R U . . .
H37C H 0.391741 0.268849 -0.028378 0.077 Uiso 1 1 calc R U . . .
C31 C 0.4168(7) 0.2323(3) 0.4956(3) 0.074(2) Uani 1 1 d . . . . .
H31A H 0.469105 0.226541 0.531121 0.088 Uiso 1 1 calc R U . . .
C32 C 0.4587(5) 0.2318(3) 0.4321(2) 0.0471(13) Uani 1 1 d . . . . .
C33 C 0.1708(4) 0.2401(4) 0.3347(3) 0.0630(16) Uani 1 1 d . . . . .
H33A H 0.094508 0.240635 0.352339 0.095 Uiso 1 1 calc R U . . .
H33B H 0.179957 0.287427 0.306484 0.095 Uiso 1 1 calc R U . . .
H33C H 0.181235 0.190059 0.309826 0.095 Uiso 1 1 calc R U . . .
C34 C 0.5822(5) 0.2089(3) 0.4224(3) 0.0610(16) Uani 1 1 d . . . . .
H34A H 0.598495 0.211323 0.376317 0.092 Uiso 1 1 calc R U . . .
H34B H 0.631831 0.247055 0.446251 0.092 Uiso 1 1 calc R U . . .
H34C H 0.595933 0.153490 0.438479 0.092 Uiso 1 1 calc R U . . .
C30 C 0.3036(8) 0.2407(4) 0.5077(3) 0.085(2) Uani 1 1 d . . . . .
H30A H 0.279114 0.244144 0.550857 0.102 Uiso 1 1 calc R U . . .
B3 B 0.6774(5) 0.4804(3) 0.2354(2) 0.0369(12) Uani 1 1 d . . . . .
H3 H 0.624626 0.526366 0.207806 0.044 Uiso 1 1 calc R U . . .
C4 C 0.4094(3) 0.2319(3) 0.16156(19) 0.0293(9) Uani 1 1 d . . . . .
B4 B 0.8031(5) 0.5095(4) 0.2821(3) 0.0457(14) Uani 1 1 d . . . . .
H4 H 0.833854 0.574200 0.284260 0.055 Uiso 1 1 calc R U . . .
C5 C 0.4245(3) 0.1694(2) 0.2108(2) 0.0301(9) Uani 1 1 d . . . . .
H5A H 0.438668 0.115991 0.195519 0.036 Uiso 1 1 calc R U . . .
B5 B 0.8124(5) 0.4433(4) 0.3520(3) 0.0499(15) Uani 1 1 d . . . . .
H5 H 0.849011 0.464443 0.399851 0.060 Uiso 1 1 calc R U . . .
C6 C 0.4207(3) 0.1783(2) 0.27845(19) 0.0285(9) Uani 1 1 d . . . . .
B6 B 0.6916(4) 0.3743(3) 0.3462(3) 0.0379(11) Uani 1 1 d . . . . .
H6 H 0.647999 0.351526 0.390185 0.046 Uiso 1 1 calc R U . . .
C7 C 0.4164(4) 0.0991(3) 0.3182(2) 0.0398(11) Uani 1 1 d . . . . .
H7A H 0.414007 0.112472 0.364282 0.060 Uiso 1 1 calc R U . . .
H7B H 0.348369 0.068065 0.305380 0.060 Uiso 1 1 calc R U . . .
H7C H 0.484172 0.066383 0.310261 0.060 Uiso 1 1 calc R U . . .
B7 B 0.6986(5) 0.3778(3) 0.2058(3) 0.0431(13) Uani 1 1 d . . . . .
H7 H 0.661481 0.356774 0.158117 0.052 Uiso 1 1 calc R U . . .
B8 B 0.8168(5) 0.4484(4) 0.2110(3) 0.0532(16) Uani 1 1 d . . . . .
H8 H 0.856621 0.473156 0.166493 0.064 Uiso 1 1 calc R U . . .
B9 B 0.8990(5) 0.4247(4) 0.2833(3) 0.0552(17) Uani 1 1 d . . . . .
H9 H 0.993541 0.433650 0.286065 0.066 Uiso 1 1 calc R U . . .
B10 B 0.8317(5) 0.3405(4) 0.3237(3) 0.0524(15) Uani 1 1 d . . . . .
H10 H 0.881087 0.294603 0.353259 0.063 Uiso 1 1 calc R U . . .
B11 B 0.7084(4) 0.3116(3) 0.2746(3) 0.0416(13) Uani 1 1 d . . . . .
H11 H 0.677895 0.246895 0.271894 0.050 Uiso 1 1 calc R U . . .
B12 B 0.8366(5) 0.3439(4) 0.2364(3) 0.0531(16) Uani 1 1 d . . . . .
H12 H 0.890328 0.300324 0.208768 0.064 Uiso 1 1 calc R U . . .

loop_
_atom_site_aniso_label
_atom_site_aniso_U_11
_atom_site_aniso_U_22
_atom_site_aniso_U_33
_atom_site_aniso_U_23
_atom_site_aniso_U_13
_atom_site_aniso_U_12
Ta1 0.02550(9) 0.02182(9) 0.02537(9) -0.00096(7) -0.00112(6) 0.00005(8)
Si1 0.0506(8) 0.0311(7) 0.0275(6) -0.0040(5) -0.0032(5) 0.0027(6)
N1 0.0332(19) 0.028(2) 0.0231(16) 0.0003(14) -0.0009(14) -0.0014(15)
N2 0.0282(18) 0.0255(18) 0.0254(17) 0.0029(14) -0.0002(14) -0.0020(14)
C1 0.038(2) 0.025(2) 0.036(2) 0.0000(18) -0.0055(19) -0.0113(19)
C2 0.033(2) 0.024(2) 0.034(2) -0.0048(17) -0.0001(18) -0.0068(17)
C3 0.026(2) 0.024(2) 0.025(2) -0.0027(17) -0.0007(16) 0.0002(17)
C11 0.051(3) 0.028(2) 0.035(2) -0.0062(19) -0.001(2) -0.004(2)
C12 0.069(4) 0.063(4) 0.045(3) -0.018(3) -0.009(3) -0.011(3)
C13 0.073(4) 0.026(2) 0.072(4) -0.010(3) 0.004(3) -0.009(3)
C14 0.043(3) 0.025(2) 0.033(2) -0.0066(18) 0.0061(19) 0.0037(19)
C15 0.050(3) 0.022(2) 0.039(2) 0.0011(19) 0.000(2) 0.008(2)
C16 0.040(3) 0.038(3) 0.059(3) -0.007(2) -0.006(2) 0.013(2)
C17 0.041(3) 0.036(3) 0.054(3) -0.010(2) 0.013(2) 0.005(2)
C18 0.051(3) 0.024(2) 0.036(2) -0.0044(19) 0.007(2) 0.003(2)
C19 0.039(3) 0.031(2) 0.030(2) -0.0091(19) -0.0049(19) 0.012(2)
C20 0.060(3) 0.031(2) 0.030(2) 0.0013(19) -0.004(2) 0.009(2)
C21 0.090(5) 0.044(3) 0.038(3) 0.006(2) -0.007(3) 0.020(3)
C22 0.085(5) 0.061(4) 0.056(4) -0.005(3) -0.028(3) 0.037(4)
C23 0.047(3) 0.062(4) 0.057(3) -0.021(3) -0.020(3) 0.022(3)
C24 0.042(3) 0.041(3) 0.038(3) -0.013(2) -0.005(2) 0.011(2)
C25 0.074(4) 0.056(3) 0.046(3) 0.018(3) -0.003(3) -0.011(3)
C26 0.033(3) 0.066(3) 0.060(3) -0.014(3) -0.004(2) -0.002(2)
C27 0.054(3) 0.023(2) 0.030(2) 0.0000(18) 0.009(2) -0.004(2)
C28 0.060(3) 0.032(3) 0.053(3) 0.002(2) 0.026(3) -0.003(2)
C29 0.101(5) 0.052(4) 0.079(5) 0.000(3) 0.054(4) 0.001(3)
C35 0.114(5) 0.064(4) 0.054(3) -0.008(3) 0.008(3) 0.046(4)
C36 0.081(4) 0.073(4) 0.054(3) 0.003(3) -0.025(3) -0.031(3)
C37 0.075(4) 0.046(3) 0.034(3) -0.001(2) 0.012(2) 0.001(3)
C31 0.144(7) 0.042(3) 0.034(3) 0.000(2) -0.006(4) -0.014(4)
C32 0.083(4) 0.026(2) 0.032(3) 0.003(2) -0.007(2) -0.014(2)
C33 0.036(3) 0.058(4) 0.095(5) -0.003(3) 0.016(3) -0.006(3)
C34 0.070(4) 0.049(3) 0.062(3) 0.023(3) -0.031(3) -0.017(3)
C30 0.160(8) 0.054(4) 0.043(4) -0.003(3) 0.042(5) -0.004(5)
B3 0.041(3) 0.033(3) 0.037(3) 0.001(2) 0.002(2) -0.009(2)
C4 0.028(2) 0.034(2) 0.026(2) -0.0016(18) -0.0021(17) -0.0032(18)
B4 0.039(3) 0.039(3) 0.059(4) 0.004(3) 0.002(3) -0.016(3)
C5 0.030(2) 0.022(2) 0.038(2) -0.0050(18) -0.0022(18) -0.0018(17)
B5 0.038(3) 0.046(3) 0.064(4) 0.006(3) -0.015(3) -0.012(3)
C6 0.030(2) 0.022(2) 0.034(2) -0.0009(18) -0.0002(17) -0.0021(18)
B6 0.041(3) 0.026(2) 0.046(3) 0.004(2) -0.005(2) -0.008(2)
C7 0.057(3) 0.024(2) 0.038(3) 0.0000(19) -0.003(2) -0.002(2)
B7 0.041(3) 0.041(3) 0.048(3) -0.012(3) 0.009(2) -0.011(3)
B8 0.043(3) 0.053(4) 0.066(4) -0.002(3) 0.022(3) -0.019(3)
B9 0.030(3) 0.050(4) 0.086(5) 0.000(3) -0.002(3) -0.012(3)
B10 0.032(3) 0.045(3) 0.080(4) 0.007(3) -0.007(3) -0.003(3)
B11 0.031(3) 0.031(3) 0.063(4) -0.005(3) 0.009(3) -0.001(2)
B12 0.032(3) 0.041(3) 0.087(5) -0.007(3) 0.016(3) -0.002(3)

loop_
_atom_type_symbol
_atom_type_description
_atom_type_scat_dispersion_real
_atom_type_scat_dispersion_imag
_atom_type_scat_source
C C 0.0033 0.0016 'International Tables Vol C Tables 4.2.6.8 and 6.1.1.4'
H H 0.0000 0.0000 'International Tables Vol C Tables 4.2.6.8 and 6.1.1.4'
B B 0.0013 0.0007 'International Tables Vol C Tables 4.2.6.8 and 6.1.1.4'
N N 0.0061 0.0033 'International Tables Vol C Tables 4.2.6.8 and 6.1.1.4'
Ta Ta -0.7052 6.5227 'International Tables Vol C Tables 4.2.6.8 and 6.1.1.4'
Si Si 0.0817 0.0704 'International Tables Vol C Tables 4.2.6.8 and 6.1.1.4'

loop_
_geom_angle_atom_site_label_1
_geom_angle_atom_site_label_2
_geom_angle_atom_site_label_3
_geom_angle
_geom_angle_site_symmetry_1
_geom_angle_site_symmetry_3
_geom_angle_publ_flag
N1 Ta1 C3 39.49(14) . . ?
N1 Ta1 N2 117.27(12) . . ?
C3 Ta1 N2 79.87(14) . . ?
N1 Ta1 C2 100.61(14) . . ?
C3 Ta1 C2 97.01(15) . . ?
N2 Ta1 C2 101.30(13) . . ?
N1 Ta1 C16 88.68(15) . . ?
C3 Ta1 C16 121.45(16) . . ?
N2 Ta1 C16 123.46(15) . . ?
C2 Ta1 C16 123.43(16) . . ?
N1 Ta1 C17 119.46(15) . . ?
C3 Ta1 C17 138.55(16) . . ?
N2 Ta1 C17 93.26(15) . . ?
C2 Ta1 C17 124.35(15) . . ?
C16 Ta1 C17 34.41(16) . . ?
N1 Ta1 C15 89.69(14) . . ?
C3 Ta1 C15 129.16(15) . . ?
N2 Ta1 C15 147.67(14) . . ?
C2 Ta1 C15 89.94(15) . . ?
C16 Ta1 C15 33.93(15) . . ?
C17 Ta1 C15 56.17(16) . . ?
N1 Ta1 C18 143.04(14) . . ?
C3 Ta1 C18 170.15(15) . . ?
N2 Ta1 C18 93.81(13) . . ?
C2 Ta1 C18 91.62(15) . . ?
C16 Ta1 C18 56.09(16) . . ?
C17 Ta1 C18 33.51(15) . . ?
C15 Ta1 C18 55.29(14) . . ?
N1 Ta1 C14 119.97(13) . . ?
C3 Ta1 C14 155.85(15) . . ?
N2 Ta1 C14 122.66(13) . . ?
C2 Ta1 C14 71.70(14) . . ?
C16 Ta1 C14 56.10(15) . . ?
C17 Ta1 C14 55.66(15) . . ?
C15 Ta1 C14 33.48(13) . . ?
C18 Ta1 C14 32.96(14) . . ?
C37 Si1 C35 109.5(3) . . ?
C37 Si1 C36 109.9(3) . . ?
C35 Si1 C36 107.9(3) . . ?
C37 Si1 C4 111.5(2) . . ?
C35 Si1 C4 107.9(2) . . ?
C36 Si1 C4 110.2(2) . . ?
C3 N1 C19 130.3(3) . . ?
C3 N1 Ta1 71.8(2) . . ?
C19 N1 Ta1 148.7(3) . . ?
C6 N2 C27 111.4(3) . . ?
C6 N2 Ta1 129.2(3) . . ?
C27 N2 Ta1 118.6(2) . . ?
C11 C1 B3 117.0(4) . . ?
C11 C1 B6 115.9(4) . . ?
B3 C1 B6 111.7(3) . . ?
C11 C1 B4 124.5(4) . . ?
B3 C1 B4 62.7(3) . . ?
B6 C1 B4 113.5(4) . . ?
C11 C1 B5 123.5(4) . . ?
B3 C1 B5 113.7(4) . . ?
B6 C1 B5 62.8(3) . . ?
B4 C1 B5 62.5(3) . . ?
C11 C1 C2 114.8(3) . . ?
B3 C1 C2 60.5(3) . . ?
B6 C1 C2 59.9(2) . . ?
B4 C1 C2 110.7(3) . . ?
B5 C1 C2 110.5(3) . . ?
B11 C2 B6 62.6(3) . . ?
B11 C2 B7 61.6(3) . . ?
B6 C2 B7 112.3(4) . . ?
B11 C2 B3 111.7(3) . . ?
B6 C2 B3 109.9(3) . . ?
B7 C2 B3 62.1(3) . . ?
B11 C2 C1 108.6(3) . . ?
B6 C2 C1 59.5(2) . . ?
B7 C2 C1 108.1(3) . . ?
B3 C2 C1 58.8(2) . . ?
B11 C2 Ta1 120.0(3) . . ?
B6 C2 Ta1 116.7(3) . . ?
B7 C2 Ta1 122.8(3) . . ?
B3 C2 Ta1 121.5(3) . . ?
C1 C2 Ta1 121.1(3) . . ?
C4 C3 N1 145.0(4) . . ?
C4 C3 Ta1 144.8(3) . . ?
N1 C3 Ta1 68.7(2) . . ?
C14 C11 C13 109.4(4) . . ?
C14 C11 C12 109.1(4) . . ?
C13 C11 C12 106.9(4) . . ?
C14 C11 C1 109.1(3) . . ?
C13 C11 C1 110.9(4) . . ?
C12 C11 C1 111.3(4) . . ?
C11 C12 H12A 109.5 . . ?
C11 C12 H12B 109.5 . . ?
H12A C12 H12B 109.5 . . ?
C11 C12 H12C 109.5 . . ?
H12A C12 H12C 109.5 . . ?
H12B C12 H12C 109.5 . . ?
C11 C13 H13A 109.5 . . ?
C11 C13 H13B 109.5 . . ?
H13A C13 H13B 109.5 . . ?
C11 C13 H13C 109.5 . . ?
H13A C13 H13C 109.5 . . ?
H13B C13 H13C 109.5 . . ?
C18 C14 C15 106.5(4) . . ?
C18 C14 C11 127.6(4) . . ?
C15 C14 C11 125.9(4) . . ?
C18 C14 Ta1 72.1(2) . . ?
C15 C14 Ta1 70.1(2) . . ?
C11 C14 Ta1 123.3(3) . . ?
C16 C15 C14 108.8(4) . . ?
C16 C15 Ta1 70.7(2) . . ?
C14 C15 Ta1 76.5(2) . . ?
C16 C15 H15A 125.3 . . ?
C14 C15 H15A 125.3 . . ?
Ta1 C15 H15A 125.3 . . ?
C15 C16 C17 107.9(4) . . ?
C15 C16 Ta1 75.4(3) . . ?
C17 C16 Ta1 74.0(3) . . ?
C15 C16 H16A 125.6 . . ?
C17 C16 H16A 125.6 . . ?
Ta1 C16 H16A 125.6 . . ?
C16 C17 C18 108.0(4) . . ?
C16 C17 Ta1 71.6(3) . . ?
C18 C17 Ta1 76.3(3) . . ?
C16 C17 H17A 125.6 . . ?
C18 C17 H17A 125.6 . . ?
Ta1 C17 H17A 125.6 . . ?
C17 C18 C14 108.8(4) . . ?
C17 C18 Ta1 70.2(2) . . ?
C14 C18 Ta1 74.9(2) . . ?
C17 C18 H18A 125.5 . . ?
C14 C18 H18A 125.5 . . ?
Ta1 C18 H18A 125.5 . . ?
C20 C19 C24 121.9(4) . . ?
C20 C19 N1 119.5(4) . . ?
C24 C19 N1 118.7(4) . . ?
C19 C20 C21 117.3(5) . . ?
C19 C20 C25 122.3(4) . . ?
C21 C20 C25 120.4(5) . . ?
C22 C21 C20 121.3(5) . . ?
C22 C21 H21A 119.4 . . ?
C20 C21 H21A 119.4 . . ?
C21 C22 C23 120.8(5) . . ?
C21 C22 H22A 119.6 . . ?
C23 C22 H22A 119.6 . . ?
C22 C23 C24 120.5(5) . . ?
C22 C23 H23A 119.8 . . ?
C24 C23 H23A 119.8 . . ?
C23 C24 C19 118.3(5) . . ?
C23 C24 C26 119.0(5) . . ?
C19 C24 C26 122.7(4) . . ?
C20 C25 H25A 109.5 . . ?
C20 C25 H25B 109.5 . . ?
H25A C25 H25B 109.5 . . ?
C20 C25 H25C 109.5 . . ?
H25A C25 H25C 109.5 . . ?
H25B C25 H25C 109.5 . . ?
C24 C26 H26A 109.5 . . ?
C24 C26 H26B 109.5 . . ?
H26A C26 H26B 109.5 . . ?
C24 C26 H26C 109.5 . . ?
H26A C26 H26C 109.5 . . ?
H26B C26 H26C 109.5 . . ?
C28 C27 C32 120.4(4) . . ?
C28 C27 N2 118.1(4) . . ?
C32 C27 N2 121.5(4) . . ?
C27 C28 C29 118.1(6) . . ?
C27 C28 C33 121.8(4) . . ?
C29 C28 C33 120.0(5) . . ?
C30 C29 C28 121.2(6) . . ?
C30 C29 H29A 119.4 . . ?
C28 C29 H29A 119.4 . . ?
Si1 C35 H35A 109.5 . . ?
Si1 C35 H35B 109.5 . . ?
H35A C35 H35B 109.5 . . ?
Si1 C35 H35C 109.5 . . ?
H35A C35 H35C 109.5 . . ?
H35B C35 H35C 109.5 . . ?
Si1 C36 H36A 109.5 . . ?
Si1 C36 H36B 109.5 . . ?
H36A C36 H36B 109.5 . . ?
Si1 C36 H36C 109.5 . . ?
H36A C36 H36C 109.5 . . ?
H36B C36 H36C 109.5 . . ?
Si1 C37 H37A 109.5 . . ?
Si1 C37 H37B 109.5 . . ?
H37A C37 H37B 109.5 . . ?
Si1 C37 H37C 109.5 . . ?
H37A C37 H37C 109.5 . . ?
H37B C37 H37C 109.5 . . ?
C30 C31 C32 122.4(6) . . ?
C30 C31 H31A 118.8 . . ?
C32 C31 H31A 118.8 . . ?
C31 C32 C27 117.4(6) . . ?
C31 C32 C34 118.9(5) . . ?
C27 C32 C34 123.2(4) . . ?
C28 C33 H33A 109.5 . . ?
C28 C33 H33B 109.5 . . ?
H33A C33 H33B 109.5 . . ?
C28 C33 H33C 109.5 . . ?
H33A C33 H33C 109.5 . . ?
H33B C33 H33C 109.5 . . ?
C32 C34 H34A 109.5 . . ?
C32 C34 H34B 109.5 . . ?
H34A C34 H34B 109.5 . . ?
C32 C34 H34C 109.5 . . ?
H34A C34 H34C 109.5 . . ?
H34B C34 H34C 109.5 . . ?
C31 C30 C29 119.7(6) . . ?
C31 C30 H30A 120.1 . . ?
C29 C30 H30A 120.1 . . ?
C1 B3 C2 60.7(2) . . ?
C1 B3 B4 58.9(3) . . ?
C2 B3 B4 107.8(4) . . ?
C1 B3 B8 105.4(4) . . ?
C2 B3 B8 106.1(4) . . ?
B4 B3 B8 59.4(3) . . ?
C1 B3 B7 106.8(4) . . ?
C2 B3 B7 58.5(3) . . ?
B4 B3 B7 107.9(4) . . ?
B8 B3 B7 60.0(3) . . ?
C1 B3 H3 122.8 . . ?
C2 B3 H3 122.2 . . ?
B4 B3 H3 121.8 . . ?
B8 B3 H3 123.1 . . ?
B7 B3 H3 122.1 . . ?
C3 C4 C5 111.9(3) . . ?
C3 C4 Si1 129.5(3) . . ?
C5 C4 Si1 118.7(3) . . ?
C1 B4 B9 105.5(4) . . ?
C1 B4 B8 105.9(4) . . ?
B9 B4 B8 60.3(4) . . ?
C1 B4 B3 58.4(3) . . ?
B9 B4 B3 107.9(4) . . ?
B8 B4 B3 60.4(3) . . ?
C1 B4 B5 59.0(3) . . ?
B9 B4 B5 60.0(4) . . ?
B8 B4 B5 108.4(4) . . ?
B3 B4 B5 107.4(4) . . ?
C1 B4 H4 124.1 . . ?
B9 B4 H4 122.1 . . ?
B8 B4 H4 121.7 . . ?
B3 B4 H4 121.9 . . ?
B5 B4 H4 121.7 . . ?
C6 C5 C4 128.1(4) . . ?
C6 C5 H5A 115.9 . . ?
C4 C5 H5A 115.9 . . ?
C1 B5 B9 104.9(4) . . ?
C1 B5 B10 105.6(4) . . ?
B9 B5 B10 60.3(4) . . ?
C1 B5 B4 58.6(3) . . ?
B9 B5 B4 59.5(3) . . ?
B10 B5 B4 107.9(4) . . ?
C1 B5 B6 58.6(3) . . ?
B9 B5 B6 107.5(4) . . ?
B10 B5 B6 60.1(3) . . ?
B4 B5 B6 106.9(4) . . ?
C1 B5 H5 124.3 . . ?
B9 B5 H5 122.5 . . ?
B10 B5 H5 121.8 . . ?
B4 B5 H5 122.1 . . ?
B6 B5 H5 122.0 . . ?
C5 C6 N2 124.6(4) . . ?
C5 C6 C7 116.5(4) . . ?
N2 C6 C7 118.8(3) . . ?
C1 B6 C2 60.6(2) . . ?
C1 B6 B11 106.3(4) . . ?
C2 B6 B11 58.5(3) . . ?
C1 B6 B10 105.2(4) . . ?
C2 B6 B10 106.2(4) . . ?
B11 B6 B10 59.8(3) . . ?
C1 B6 B5 58.7(3) . . ?
C2 B6 B5 107.8(4) . . ?
B11 B6 B5 107.6(4) . . ?
B10 B6 B5 59.5(3) . . ?
C1 B6 H6 123.1 . . ?
C2 B6 H6 122.1 . . ?
B11 B6 H6 122.4 . . ?
B10 B6 H6 123.2 . . ?
B5 B6 H6 121.9 . . ?
C6 C7 H7A 109.5 . . ?
C6 C7 H7B 109.5 . . ?
H7A C7 H7B 109.5 . . ?
C6 C7 H7C 109.5 . . ?
H7A C7 H7C 109.5 . . ?
H7B C7 H7C 109.5 . . ?
C2 B7 B11 59.1(3) . . ?
C2 B7 B12 106.3(4) . . ?
B11 B7 B12 60.1(3) . . ?
C2 B7 B8 106.7(4) . . ?
B11 B7 B8 108.0(4) . . ?
B12 B7 B8 59.8(3) . . ?
C2 B7 B3 59.4(3) . . ?
B11 B7 B3 107.6(4) . . ?
B12 B7 B3 107.4(4) . . ?
B8 B7 B3 59.9(3) . . ?
C2 B7 H7 123.1 . . ?
B11 B7 H7 121.7 . . ?
B12 B7 H7 122.3 . . ?
B8 B7 H7 121.9 . . ?
B3 B7 H7 122.0 . . ?
B4 B8 B12 107.9(4) . . ?
B4 B8 B9 59.9(4) . . ?
B12 B8 B9 59.5(4) . . ?
B4 B8 B7 108.6(4) . . ?
B12 B8 B7 60.2(3) . . ?
B9 B8 B7 107.8(4) . . ?
B4 B8 B3 60.3(3) . . ?
B12 B8 B3 107.8(4) . . ?
B9 B8 B3 107.5(4) . . ?
B7 B8 B3 60.1(3) . . ?
B4 B8 H8 121.4 . . ?
B12 B8 H8 122.0 . . ?
B9 B8 H8 122.2 . . ?
B7 B8 H8 121.4 . . ?
B3 B8 H8 121.8 . . ?
B12 B9 B4 108.7(4) . . ?
B12 B9 B5 108.7(4) . . ?
B4 B9 B5 60.5(3) . . ?
B12 B9 B8 60.5(4) . . ?
B4 B9 B8 59.9(3) . . ?
B5 B9 B8 108.4(4) . . ?
B12 B9 B10 60.4(4) . . ?
B4 B9 B10 108.3(4) . . ?
B5 B9 B10 59.9(4) . . ?
B8 B9 B10 108.5(4) . . ?
B12 B9 H9 121.1 . . ?
B4 B9 H9 121.5 . . ?
B5 B9 H9 121.4 . . ?
B8 B9 H9 121.5 . . ?
B10 B9 H9 121.6 . . ?
B5 B10 B9 59.8(4) . . ?
B5 B10 B11 108.7(4) . . ?
B9 B10 B11 107.2(4) . . ?
B5 B10 B12 107.7(4) . . ?
B9 B10 B12 59.2(4) . . ?
B11 B10 B12 59.8(3) . . ?
B5 B10 B6 60.4(3) . . ?
B9 B10 B6 107.4(4) . . ?
B11 B10 B6 60.2(3) . . ?
B12 B10 B6 107.6(4) . . ?
B5 B10 H10 121.3 . . ?
B9 B10 H10 122.5 . . ?
B11 B10 H10 121.6 . . ?
B12 B10 H10 122.2 . . ?
B6 B10 H10 121.7 . . ?
C2 B11 B7 59.2(3) . . ?
C2 B11 B12 106.8(4) . . ?
B7 B11 B12 60.6(3) . . ?
C2 B11 B10 106.6(4) . . ?
B7 B11 B10 108.6(4) . . ?
B12 B11 B10 60.1(3) . . ?
C2 B11 B6 58.9(3) . . ?
B7 B11 B6 107.3(4) . . ?
B12 B11 B6 107.7(4) . . ?
B10 B11 B6 60.0(3) . . ?
C2 B11 H11 123.2 . . ?
B7 B11 H11 121.5 . . ?
B12 B11 H11 121.8 . . ?
B10 B11 H11 121.7 . . ?
B6 B11 H11 122.2 . . ?
B9 B12 B8 60.1(4) . . ?
B9 B12 B11 108.4(4) . . ?
B8 B12 B11 107.7(4) . . ?
B9 B12 B7 108.1(4) . . ?
B8 B12 B7 60.0(3) . . ?
B11 B12 B7 59.4(3) . . ?
B9 B12 B10 60.4(4) . . ?
B8 B12 B10 108.1(4) . . ?
B11 B12 B10 60.2(3) . . ?
B7 B12 B10 107.7(4) . . ?
B9 B12 H12 121.3 . . ?
B8 B12 H12 121.8 . . ?
B11 B12 H12 121.9 . . ?
B7 B12 H12 122.0 . . ?
B10 B12 H12 121.6 . . ?

loop_
_geom_bond_atom_site_label_1
_geom_bond_atom_site_label_2
_geom_bond_distance
_geom_bond_site_symmetry_2
_geom_bond_publ_flag
Ta1 N1 1.992(3) . ?
Ta1 C3 2.031(4) . ?
Ta1 N2 2.107(3) . ?
Ta1 C2 2.234(4) . ?
Ta1 C16 2.368(4) . ?
Ta1 C17 2.398(4) . ?
Ta1 C15 2.428(4) . ?
Ta1 C18 2.475(4) . ?
Ta1 C14 2.511(4) . ?
Si1 C37 1.852(5) . ?
Si1 C35 1.854(5) . ?
Si1 C36 1.864(5) . ?
Si1 C4 1.874(4) . ?
N1 C3 1.360(5) . ?
N1 C19 1.439(5) . ?
N2 C6 1.400(5) . ?
N2 C27 1.465(5) . ?
C1 C11 1.562(6) . ?
C1 B3 1.699(6) . ?
C1 B6 1.711(6) . ?
C1 B4 1.706(7) . ?
C1 B5 1.713(7) . ?
C1 C2 1.732(5) . ?
C2 B11 1.712(7) . ?
C2 B6 1.719(6) . ?
C2 B7 1.714(7) . ?
C2 B3 1.730(6) . ?
C3 C4 1.358(5) . ?
C11 C14 1.516(6) . ?
C11 C13 1.535(6) . ?
C11 C12 1.547(6) . ?
C12 H12A 0.9600 . ?
C12 H12B 0.9600 . ?
C12 H12C 0.9600 . ?
C13 H13A 0.9600 . ?
C13 H13B 0.9600 . ?
C13 H13C 0.9600 . ?
C14 C18 1.415(6) . ?
C14 C15 1.425(6) . ?
C15 C16 1.400(6) . ?
C15 H15A 0.9800 . ?
C16 C17 1.410(7) . ?
C16 H16A 0.9800 . ?
C17 C18 1.407(6) . ?
C17 H17A 0.9800 . ?
C18 H18A 0.9800 . ?
C19 C20 1.395(6) . ?
C19 C24 1.395(6) . ?
C20 C21 1.399(6) . ?
C20 C25 1.491(7) . ?
C21 C22 1.364(8) . ?
C21 H21A 0.9300 . ?
C22 C23 1.368(8) . ?
C22 H22A 0.9300 . ?
C23 C24 1.392(6) . ?
C23 H23A 0.9300 . ?
C24 C26 1.497(7) . ?
C25 H25A 0.9600 . ?
C25 H25B 0.9600 . ?
C25 H25C 0.9600 . ?
C26 H26A 0.9600 . ?
C26 H26B 0.9600 . ?
C26 H26C 0.9600 . ?
C27 C28 1.381(7) . ?
C27 C32 1.416(6) . ?
C28 C29 1.403(7) . ?
C28 C33 1.509(7) . ?
C29 C30 1.367(10) . ?
C29 H29A 0.9300 . ?
C35 H35A 0.9600 . ?
C35 H35B 0.9600 . ?
C35 H35C 0.9600 . ?
C36 H36A 0.9600 . ?
C36 H36B 0.9600 . ?
C36 H36C 0.9600 . ?
C37 H37A 0.9600 . ?
C37 H37B 0.9600 . ?
C37 H37C 0.9600 . ?
C31 C30 1.343(10) . ?
C31 C32 1.389(8) . ?
C31 H31A 0.9300 . ?
C32 C34 1.491(8) . ?
C33 H33A 0.9600 . ?
C33 H33B 0.9600 . ?
C33 H33C 0.9600 . ?
C34 H34A 0.9600 . ?
C34 H34B 0.9600 . ?
C34 H34C 0.9600 . ?
C30 H30A 0.9300 . ?
B3 B4 1.772(7) . ?
B3 B8 1.774(8) . ?
B3 B7 1.776(7) . ?
B3 H3 1.1000 . ?
C4 C5 1.424(6) . ?
B4 B9 1.757(9) . ?
B4 B8 1.756(8) . ?
B4 B5 1.774(8) . ?
B4 H4 1.1000 . ?
C5 C6 1.381(5) . ?
C5 H5A 0.9300 . ?
B5 B9 1.765(9) . ?
B5 B10 1.767(9) . ?
B5 B6 1.784(7) . ?
B5 H5 1.1000 . ?
C6 C7 1.509(6) . ?
B6 B11 1.783(7) . ?
B6 B10 1.778(8) . ?
B6 H6 1.1000 . ?
C7 H7A 0.9600 . ?
C7 H7B 0.9600 . ?
C7 H7C 0.9600 . ?
B7 B11 1.755(8) . ?
B7 B12 1.777(8) . ?
B7 B8 1.775(7) . ?
B7 H7 1.1000 . ?
B8 B12 1.770(9) . ?
B8 B9 1.763(9) . ?
B8 H8 1.1000 . ?
B9 B12 1.753(9) . ?
B9 B10 1.773(9) . ?
B9 H9 1.1000 . ?
B10 B11 1.775(8) . ?
B10 B12 1.773(9) . ?
B10 H10 1.1000 . ?
B11 B12 1.768(8) . ?
B11 H11 1.1000 . ?
B12 H12 1.1000 . ?
